data_9010482
loop_
_publ_author_name
'Gatta, G. D.'
'Rotiroti, N.'
'McIntyre, G. J.'
'Guastoni, A.'
'Nestola, F.'

_publ_section_title
;
 New insights into the crystal chemistry of epididymite and eudidymite
 from Malosa, Malawi: A single-crystal neutron diffraction study
;
_journal_name_full 'American Mineralogist'
_journal_page_first 1158
_journal_page_last 1165
_journal_paper_doi 10.2138/am.2008.2965
_journal_volume 93
_journal_year 2008
_chemical_compound_source 'Malosa, Malawi'
_chemical_formula_sum 'Be H Na O8 Si3'
_chemical_name_mineral Epididymite
_space_group_IT_number 62
_symmetry_space_group_name_Hall '-P 2ac 2n'
_symmetry_space_group_name_H-M 'P n m a'
_cell_angle_alpha 90
_cell_angle_beta 90
_cell_angle_gamma 90
_cell_formula_units_Z 8
_cell_length_a 12.7334
_cell_length_b 13.6298
_cell_length_c 7.3467
_cell_volume 1275.047
_database_code_amcsd 0004614
_exptl_crystal_density_diffrn 2.555
_cod_original_formula_sum 'Na Be Si3 O8 H'
_cod_database_code 9010482

loop_
_space_group_symop_operation_xyz
x,y,z
x,1/2-y,z
-x,1/2+y,-z
1/2-x,1/2+y,1/2+z
1/2+x,1/2-y,1/2-z
1/2+x,y,1/2-z
1/2-x,-y,1/2+z
-x,-y,-z

loop_
_atom_site_aniso_label
_atom_site_aniso_U_11
_atom_site_aniso_U_22
_atom_site_aniso_U_33
_atom_site_aniso_U_12
_atom_site_aniso_U_13
_atom_site_aniso_U_23
Na 0.03770 0.02200 0.02010 -0.00740 0.00530 -0.00150
Be 0.00680 0.00680 0.00650 0.00050 0.00020 0.00010
Si1 0.00400 0.00490 0.00620 -0.00080 0.00010 -0.00020
Si2 0.00510 0.00540 0.00590 0.00060 0.00120 -0.00070
Si3 0.00650 0.00550 0.00580 0.00100 -0.00170 -0.00020
O1 0.01360 0.00390 0.02410 0.00000 -0.00310 0.00000
O2 0.00840 0.01620 0.01090 -0.00140 -0.00490 0.00050
O3 0.00680 0.00770 0.00710 -0.00340 -0.00020 -0.00030
O4 0.01080 0.01860 0.01510 -0.00260 0.00780 -0.00210
O5 0.01000 0.00930 0.00760 0.00420 0.00040 -0.00060
O6 0.01330 0.00540 0.01730 0.00000 -0.00320 0.00000
O7 0.01200 0.01310 0.00680 0.00190 -0.00090 -0.00020
O8 0.01240 0.00560 0.01640 0.00000 0.00220 0.00000
O9 0.01130 0.00940 0.00770 0.00450 -0.00130 -0.00060
OW 0.02150 0.03160 0.03330 0.00000 0.00600 0.00000
H1 0.04400 0.05100 0.05900 0.00000 0.02400 0.00000
H2 0.06000 0.06000 0.05500 0.00000 -0.01500 0.00000

loop_
_atom_site_label
_atom_site_fract_x
_atom_site_fract_y
_atom_site_fract_z
_atom_site_U_iso_or_equiv
_atom_site_type_symbol
_atom_site_attached_hydrogens
Na 0.10285 0.06934 0.50192 0.02660 Na 0
Be 0.49472 -0.00042 0.34273 0.00670 Be 0
Si1 0.15908 0.13780 0.01543 0.00510 Si 0
Si2 0.34260 0.13635 0.73115 0.00540 Si 0
Si3 0.33173 0.13741 0.30525 0.00590 Si 0
O1 0.12005 0.25000 0.00001 0.01390 O 0
O2 0.21704 0.12240 0.21004 0.01180 O 0
O3 0.06068 0.06612 0.00658 0.00720 O 0
O4 0.23777 0.11405 0.84938 0.01480 O 0
O5 0.43489 0.06457 0.78946 0.00900 O 0
O6 0.37761 0.25000 0.76529 0.01200 O 0
O7 0.30497 0.12340 0.52074 0.01060 O 0
O8 0.37000 0.25000 0.26883 0.01150 O 0
O9 0.41552 0.06300 0.22624 0.00950 O 0
OW 0.05713 0.25000 0.48974 0.02880 O 0
H1 0.00647 0.25000 0.58561 0.05150 H 0
H2 0.01340 0.25000 0.38486 0.05860 H 0

loop_
_cod_changelog_entry_id
_cod_changelog_entry_author
_cod_changelog_entry_date
_cod_changelog_entry_text
1
;cod-tools version 3.8.0
Id: cif_guess_AMCSD_atom_types 9574 2023-05-10 09:00:05Z saulius
;
2023-05-10T18:52:35+03:00
;Derived atom types and hydrogen counts
from atom names that follow the AMCSD naming convention
(Wat == water, O-H == hydroxyl).
;

loop_
_cod_related_entry_id
_cod_related_entry_database
_cod_related_entry_code
1 AMCSD 0004614
